data_1564784
loop_
_publ_author_name
'Sadowski, Bart\/lomiej'
'Kaliszewska, Marzena'
'Poronik, Yevgen M.'
'Czichy, Ma\/lgorzata'
'Janasik, Patryk'
'Banasiewicz, Marzena'
'Mierzwa, Dominik'
'Gadomski, Wojciech'
'Lohrey, Trevor D.'
'Clark, John A.'
'\/Lapkowski, Mieczys\/law'
'Kozankiewicz, Boles\/law'
'Vullev, Valentine I.'
'Sobolewski, Andrzej L.'
'Piatkowski, Piotr'
'Gryko, Daniel T.'

_publ_section_title
;
 Potent strategy towards strongly emissive nitroaromatics through a weakly
 electron-deficient core
;
_journal_name_full 'Chemical Science'
_journal_paper_doi 10.1039/D1SC03670J
_journal_year 2021
_chemical_formula_moiety 'C42 H46 N4 O6'
_chemical_formula_sum 'C42 H46 N4 O6'
_chemical_formula_weight 702.83
_chemical_name_systematic
6,12-Diheptyl-3,9-bis(2-methyl-4-nitrophenyl)-5H,11H-dipyrrolo[1,2-b:1',2'-g][2,6]naphthyridine-5,11-dione
_space_group_crystal_system monoclinic
_space_group_IT_number 14
_space_group_name_Hall '-P 2ybc'
_space_group_name_H-M_alt 'P 1 21/c 1'
_atom_sites_solution_hydrogens mixed
_atom_sites_solution_primary direct
_atom_sites_solution_secondary difmap
_audit_creation_method SHELXL-2014
_audit_update_record
;
2020-07-25 deposited with the CCDC.	2021-09-06 downloaded from the CCDC.
;
_cell_angle_alpha 90
_cell_angle_beta 93.544(2)
_cell_angle_gamma 90
_cell_formula_units_Z 2
_cell_length_a 4.8094(2)
_cell_length_b 12.3555(4)
_cell_length_c 31.0929(10)
_cell_measurement_reflns_used 2335
_cell_measurement_temperature 296(2)
_cell_measurement_theta_max 68.67
_cell_measurement_theta_min 2.85
_cell_volume 1844.09(11)
_computing_cell_refinement 'Bruker SAINT'
_computing_data_collection 'Bruker APEX2'
_computing_data_reduction 'Bruker SAINT'
_computing_molecular_graphics 'Bruker SHELXTL'
_computing_publication_material 'Bruker SHELXTL'
_computing_structure_refinement 'SHELXL-2014 (Sheldrick, 2014)'
_computing_structure_solution 'SHELXL-2014 (Sheldrick, 2014)'
_diffrn_ambient_temperature 296(2)
_diffrn_measured_fraction_theta_full 0.999
_diffrn_measured_fraction_theta_max 0.996
_diffrn_measurement_device_type 'Bruker APEX-II CCD'
_diffrn_measurement_method '\f and \w scans'
_diffrn_radiation_monochromator graphite
_diffrn_radiation_type CuK\a
_diffrn_radiation_wavelength 1.54178
_diffrn_reflns_av_R_equivalents 0.0849
_diffrn_reflns_av_unetI/netI 0.0381
_diffrn_reflns_Laue_measured_fraction_full 0.999
_diffrn_reflns_Laue_measured_fraction_max 0.996
_diffrn_reflns_limit_h_max 5
_diffrn_reflns_limit_h_min -5
_diffrn_reflns_limit_k_max 14
_diffrn_reflns_limit_k_min -14
_diffrn_reflns_limit_l_max 37
_diffrn_reflns_limit_l_min -37
_diffrn_reflns_number 36814
_diffrn_reflns_point_group_measured_fraction_full 0.999
_diffrn_reflns_point_group_measured_fraction_max 0.996
_diffrn_reflns_theta_full 67.679
_diffrn_reflns_theta_max 68.675
_diffrn_reflns_theta_min 2.848
_diffrn_source 'fine-focus sealed tube'
_exptl_absorpt_coefficient_mu 0.686
_exptl_absorpt_correction_T_max 0.9270
_exptl_absorpt_correction_T_min 0.8670
_exptl_absorpt_correction_type numerical
_exptl_absorpt_process_details sadabs
_exptl_crystal_colour red
_exptl_crystal_density_diffrn 1.266
_exptl_crystal_density_method 'not measured'
_exptl_crystal_description cube
_exptl_crystal_F_000 748
_exptl_crystal_preparation Luminescent
_exptl_crystal_recrystallization_method 'Re-crystallisation from solvent: chloroform/hexane'
_exptl_crystal_size_max 0.215
_exptl_crystal_size_mid 0.114
_exptl_crystal_size_min 0.112
_refine_diff_density_max 0.714
_refine_diff_density_min -0.277
_refine_diff_density_rms 0.075
_refine_ls_extinction_method none
_refine_ls_goodness_of_fit_ref 1.037
_refine_ls_hydrogen_treatment mixed
_refine_ls_matrix_type full
_refine_ls_number_parameters 257
_refine_ls_number_reflns 3383
_refine_ls_number_restraints 3
_refine_ls_restrained_S_all 1.076
_refine_ls_R_factor_all 0.1135
_refine_ls_R_factor_gt 0.0821
_refine_ls_shift/su_max 0.001
_refine_ls_shift/su_mean 0.000
_refine_ls_structure_factor_coef Fsqd
_refine_ls_weighting_details 'w=1/[\s^2^(Fo^2^)+(0.1593P)^2^+1.2976P] where P=(Fo^2^+2Fc^2^)/3'
_refine_ls_weighting_scheme calc
_refine_ls_wR_factor_gt 0.2441
_refine_ls_wR_factor_ref 0.2792
_reflns_Friedel_coverage 0.000
_reflns_number_gt 2335
_reflns_number_total 3383
_reflns_threshold_expression 'I > 2\s(I)'
_cod_data_source_file d1sc03670j2.cif
_cod_data_source_block BS591_B_0m
_cod_original_sg_symbol_H-M 'P 21/c'
_cod_database_code 1564784
_shelx_space_group_comment
;
The symmetry employed for this shelxl refinement is uniquely defined
by the following loop, which should always be used as a source of
symmetry information in preference to the above space-group names.
They are only intended as comments.
;
_shelx_estimated_absorpt_t_min 0.867
_shelx_estimated_absorpt_t_max 0.927
_shelxl_version_number 2014-3

loop_
_space_group_symop_operation_xyz
'x, y, z'
'-x, y+1/2, -z+1/2'
'-x, -y, -z'
'x, -y-1/2, z-1/2'

loop_
_atom_site_label
_atom_site_type_symbol
_atom_site_fract_x
_atom_site_fract_y
_atom_site_fract_z
_atom_site_U_iso_or_equiv
_atom_site_adp_type
_atom_site_occupancy
_atom_site_site_symmetry_order
_atom_site_calc_flag
_atom_site_refinement_flags_posn
_atom_site_refinement_flags_adp
_atom_site_refinement_flags_occupancy
_atom_site_disorder_assembly
_atom_site_disorder_group
O1 O 0.2833(5) 0.4040(2) -0.07476(7) 0.0665(8) Uani 1 1 d . . . . .
O2 O -0.3272(13) 0.8222(4) 0.25138(16) 0.157(2) Uani 1 1 d . . . . .
O3 O -0.5349(10) 0.6872(4) 0.27684(12) 0.1353(17) Uani 1 1 d . . . . .
N1 N 0.0578(5) 0.4713(2) 0.08041(8) 0.0464(7) Uani 1 1 d . . . . .
N2 N -0.3824(10) 0.7284(5) 0.25171(12) 0.0957(13) Uani 1 1 d . . . . .
C1 C 0.0706(7) 0.4574(3) 0.12510(10) 0.0535(8) Uani 1 1 d . . . . .
C2 C 0.2268(9) 0.3669(3) 0.13353(11) 0.0660(10) Uani 1 1 d . . . . .
H2 H 0.2665 0.3372 0.1607 0.079 Uiso 1 1 calc R U . . .
C3 C 0.3179(9) 0.3258(3) 0.09499(11) 0.0639(10) Uani 1 1 d . . . . .
H3 H 0.4298 0.2651 0.0922 0.077 Uiso 1 1 calc R U . . .
C4 C 0.2134(7) 0.3907(2) 0.06194(10) 0.0474(8) Uani 1 1 d . . . . .
C5 C 0.2397(6) 0.3870(2) 0.01646(10) 0.0434(7) Uani 1 1 d . . . . .
C6 C 0.0922(6) 0.4603(2) -0.00924(9) 0.0418(7) Uani 1 1 d . . . . .
C7 C 0.1206(6) 0.4590(2) -0.05624(10) 0.0468(8) Uani 1 1 d . . . . .
C8 C -0.0421(7) 0.5313(3) 0.15689(10) 0.0553(9) Uani 1 1 d . . . . .
C9 C 0.0301(7) 0.6407(3) 0.15989(10) 0.0542(8) Uani 1 1 d . . . . .
C10 C -0.0833(8) 0.7022(3) 0.19211(12) 0.0628(10) Uani 1 1 d . . . . .
C11 C -0.2598(9) 0.6568(4) 0.21956(11) 0.0678(10) Uani 1 1 d . . . . .
C12 C -0.3248(10) 0.5493(4) 0.21873(12) 0.0753(12) Uani 1 1 d . . . . .
C13 C -0.2134(9) 0.4865(3) 0.18719(11) 0.0668(10) Uani 1 1 d . . . . .
C14 C 0.2279(8) 0.6912(3) 0.13127(12) 0.0665(10) Uani 1 1 d . . . . .
H14A H 0.3606 0.6381 0.1231 0.100 Uiso 1 1 calc R U . . .
H14B H 0.3237 0.7495 0.1462 0.100 Uiso 1 1 calc R U . . .
H14C H 0.1275 0.7186 0.1059 0.100 Uiso 1 1 calc R U . . .
C15 C 0.4207(7) 0.2981(3) 0.00063(12) 0.0525(8) Uani 1 1 d . . . . .
C16 C 0.2516(8) 0.2028(3) -0.01744(12) 0.0622(9) Uani 1 1 d . . . . .
H16A H 0.1697 0.1653 0.0061 0.075 Uiso 1 1 calc R U . . .
H16B H 0.1006 0.2299 -0.0366 0.075 Uiso 1 1 calc R U . . .
C17 C 0.4190(13) 0.1241(4) -0.04146(18) 0.1023(18) Uani 1 1 d . . . . .
H17A H 0.5610 0.0931 -0.0216 0.123 Uiso 1 1 calc R U . . .
H17B H 0.5132 0.1630 -0.0634 0.123 Uiso 1 1 calc R U . . .
C18 C 0.253(2) 0.0343(5) -0.0624(3) 0.181(4) Uani 1 1 d D . . . .
H18A H 0.2862 -0.0293 -0.0446 0.218 Uiso 1 1 calc R U . . .
H18B H 0.0585 0.0532 -0.0606 0.218 Uiso 1 1 calc R U . . .
C20 C 0.162(2) -0.0754(8) -0.1278(3) 0.178(4) Uani 1 1 d D . . . .
H20A H 0.0283 -0.1159 -0.1120 0.214 Uiso 1 1 calc R U . . .
H20B H 0.3067 -0.1253 -0.1354 0.214 Uiso 1 1 calc R U . . .
C21 C 0.022(2) -0.0330(8) -0.1671(3) 0.172(3) Uani 1 1 d D . . . .
H21A H -0.1127 0.0202 -0.1599 0.258 Uiso 1 1 calc R U . . .
H21B H -0.0696 -0.0910 -0.1829 0.258 Uiso 1 1 calc R U . . .
H21C H 0.1572 -0.0003 -0.1846 0.258 Uiso 1 1 calc R U . . .
H10 H -0.017(9) 0.777(4) 0.1924(14) 0.091(14) Uiso 1 1 d . . . . .
H13 H -0.226(7) 0.399(3) 0.1893(12) 0.066(10) Uiso 1 1 d . . . . .
H15A H 0.548(7) 0.274(3) 0.0240(11) 0.046(8) Uiso 1 1 d . . . . .
H15B H 0.530(8) 0.323(3) -0.0213(13) 0.064(11) Uiso 1 1 d . . . . .
H12 H -0.473(9) 0.519(4) 0.2391(15) 0.089(13) Uiso 1 1 d . . . . .
C19 C 0.282(3) 0.0052(13) -0.1007(3) 0.279(9) Uani 1 1 d D . . . .
H19A H 0.4800 -0.0082 -0.1014 0.335 Uiso 1 1 calc R U . . .
H19B H 0.2483 0.0712 -0.1171 0.335 Uiso 1 1 calc R U . . .

loop_
_atom_site_aniso_label
_atom_site_aniso_U_11
_atom_site_aniso_U_22
_atom_site_aniso_U_33
_atom_site_aniso_U_23
_atom_site_aniso_U_13
_atom_site_aniso_U_12
O1 0.0751(16) 0.0811(17) 0.0448(13) -0.0022(12) 0.0147(12) 0.0260(14)
O2 0.244(6) 0.103(3) 0.133(4) -0.043(3) 0.086(4) 0.004(3)
O3 0.157(4) 0.172(4) 0.084(3) -0.026(3) 0.062(3) 0.006(3)
N1 0.0563(15) 0.0443(14) 0.0384(13) -0.0001(10) 0.0027(11) 0.0023(11)
N2 0.111(3) 0.122(4) 0.056(2) -0.014(2) 0.024(2) 0.016(3)
C1 0.072(2) 0.0521(19) 0.0365(16) -0.0006(13) 0.0019(15) -0.0016(16)
C2 0.104(3) 0.054(2) 0.0387(18) 0.0045(15) -0.0046(18) 0.0102(19)
C3 0.089(3) 0.051(2) 0.050(2) 0.0000(15) -0.0049(18) 0.0153(18)
C4 0.0576(18) 0.0410(16) 0.0430(16) -0.0027(13) -0.0007(14) 0.0013(14)
C5 0.0455(15) 0.0403(16) 0.0441(16) -0.0040(12) 0.0006(12) 0.0003(12)
C6 0.0439(15) 0.0426(16) 0.0391(16) -0.0006(12) 0.0042(12) -0.0002(12)
C7 0.0500(16) 0.0477(17) 0.0430(17) -0.0023(13) 0.0046(13) 0.0028(14)
C8 0.070(2) 0.057(2) 0.0389(17) 0.0009(14) 0.0007(15) 0.0021(16)
C9 0.0603(19) 0.060(2) 0.0427(18) -0.0024(15) 0.0026(14) -0.0001(16)
C10 0.071(2) 0.065(2) 0.052(2) -0.0101(17) 0.0012(17) 0.0016(19)
C11 0.079(2) 0.085(3) 0.0398(18) -0.0110(18) 0.0093(17) 0.004(2)
C12 0.090(3) 0.091(3) 0.046(2) 0.0011(19) 0.017(2) -0.006(2)
C13 0.088(3) 0.069(2) 0.0449(19) 0.0065(17) 0.0112(18) -0.005(2)
C14 0.072(2) 0.069(2) 0.059(2) -0.0043(18) 0.0100(18) -0.0037(19)
C15 0.0556(19) 0.0528(19) 0.0488(19) -0.0033(15) 0.0011(16) 0.0098(15)
C16 0.080(2) 0.0469(19) 0.060(2) -0.0044(15) 0.0071(18) -0.0024(17)
C17 0.157(5) 0.055(2) 0.102(4) -0.018(2) 0.059(4) -0.007(3)
C18 0.324(12) 0.083(4) 0.146(6) -0.066(4) 0.090(7) -0.070(6)
C20 0.184(8) 0.203(9) 0.143(7) -0.048(7) -0.034(6) 0.011(7)
C21 0.196(8) 0.182(8) 0.132(6) -0.044(6) -0.031(6) 0.037(7)
C19 0.281(14) 0.414(19) 0.143(8) -0.098(11) 0.009(9) -0.218(14)

loop_
_atom_type_symbol
_atom_type_description
_atom_type_scat_dispersion_real
_atom_type_scat_dispersion_imag
_atom_type_scat_source
C C 0.0181 0.0091 'International Tables Vol C Tables 4.2.6.8 and 6.1.1.4'
H H 0.0000 0.0000 'International Tables Vol C Tables 4.2.6.8 and 6.1.1.4'
N N 0.0311 0.0180 'International Tables Vol C Tables 4.2.6.8 and 6.1.1.4'
O O 0.0492 0.0322 'International Tables Vol C Tables 4.2.6.8 and 6.1.1.4'

loop_
_geom_angle_atom_site_label_1
_geom_angle_atom_site_label_2
_geom_angle_atom_site_label_3
_geom_angle
_geom_angle_site_symmetry_1
_geom_angle_site_symmetry_3
_geom_angle_publ_flag
C4 N1 C1 109.3(3) . . ?
C4 N1 C7 123.1(3) . 3_565 ?
C1 N1 C7 126.6(3) . 3_565 ?
O2 N2 O3 123.9(5) . . ?
O2 N2 C11 118.5(4) . . ?
O3 N2 C11 117.6(5) . . ?
C2 C1 N1 106.4(3) . . ?
C2 C1 C8 126.9(3) . . ?
N1 C1 C8 126.5(3) . . ?
C1 C2 C3 109.4(3) . . ?
C1 C2 H2 125.3 . . ?
C3 C2 H2 125.3 . . ?
C4 C3 C2 108.1(3) . . ?
C4 C3 H3 126.0 . . ?
C2 C3 H3 126.0 . . ?
C3 C4 N1 106.9(3) . . ?
C3 C4 C5 132.2(3) . . ?
N1 C4 C5 120.9(3) . . ?
C6 C5 C4 118.7(3) . . ?
C6 C5 C15 125.4(3) . . ?
C4 C5 C15 115.8(3) . . ?
C5 C6 C6 121.1(3) . 3_565 ?
C5 C6 C7 119.4(3) . . ?
C6 C6 C7 119.5(3) 3_565 . ?
O1 C7 N1 118.9(3) . 3_565 ?
O1 C7 C6 125.5(3) . . ?
N1 C7 C6 115.7(3) 3_565 . ?
C9 C8 C13 119.4(3) . . ?
C9 C8 C1 123.0(3) . . ?
C13 C8 C1 117.5(3) . . ?
C10 C9 C8 118.0(3) . . ?
C10 C9 C14 119.7(3) . . ?
C8 C9 C14 122.3(3) . . ?
C11 C10 C9 120.8(4) . . ?
C11 C10 H10 127(3) . . ?
C9 C10 H10 112(3) . . ?
C10 C11 C12 122.7(4) . . ?
C10 C11 N2 117.7(4) . . ?
C12 C11 N2 119.6(4) . . ?
C11 C12 C13 117.5(4) . . ?
C11 C12 H12 120(2) . . ?
C13 C12 H12 122(3) . . ?
C12 C13 C8 121.5(4) . . ?
C12 C13 H13 119(2) . . ?
C8 C13 H13 118(2) . . ?
C9 C14 H14A 109.5 . . ?
C9 C14 H14B 109.5 . . ?
H14A C14 H14B 109.5 . . ?
C9 C14 H14C 109.5 . . ?
H14A C14 H14C 109.5 . . ?
H14B C14 H14C 109.5 . . ?
C5 C15 C16 112.3(3) . . ?
C5 C15 H15A 109.1(19) . . ?
C16 C15 H15A 110.2(19) . . ?
C5 C15 H15B 111(2) . . ?
C16 C15 H15B 107(2) . . ?
H15A C15 H15B 107(3) . . ?
C17 C16 C15 113.4(3) . . ?
C17 C16 H16A 108.9 . . ?
C15 C16 H16A 108.9 . . ?
C17 C16 H16B 108.9 . . ?
C15 C16 H16B 108.9 . . ?
H16A C16 H16B 107.7 . . ?
C16 C17 C18 114.4(6) . . ?
C16 C17 H17A 108.7 . . ?
C18 C17 H17A 108.7 . . ?
C16 C17 H17B 108.7 . . ?
C18 C17 H17B 108.7 . . ?
H17A C17 H17B 107.6 . . ?
C19 C18 C17 122.6(8) . . ?
C19 C18 H18A 106.7 . . ?
C17 C18 H18A 106.7 . . ?
C19 C18 H18B 106.7 . . ?
C17 C18 H18B 106.7 . . ?
H18A C18 H18B 106.6 . . ?
C19 C20 C21 113.5(10) . . ?
C19 C20 H20A 108.9 . . ?
C21 C20 H20A 108.9 . . ?
C19 C20 H20B 108.9 . . ?
C21 C20 H20B 108.9 . . ?
H20A C20 H20B 107.7 . . ?
C20 C21 H21A 109.5 . . ?
C20 C21 H21B 109.5 . . ?
H21A C21 H21B 109.5 . . ?
C20 C21 H21C 109.5 . . ?
H21A C21 H21C 109.5 . . ?
H21B C21 H21C 109.5 . . ?
C18 C19 C20 134.8(10) . . ?
C18 C19 H19A 103.5 . . ?
C20 C19 H19A 103.5 . . ?
C18 C19 H19B 103.5 . . ?
C20 C19 H19B 103.5 . . ?
H19A C19 H19B 105.3 . . ?

loop_
_geom_bond_atom_site_label_1
_geom_bond_atom_site_label_2
_geom_bond_distance
_geom_bond_site_symmetry_2
_geom_bond_publ_flag
O1 C7 1.209(4) . ?
O2 N2 1.189(6) . ?
O3 N2 1.216(6) . ?
N1 C4 1.392(4) . ?
N1 C1 1.398(4) . ?
N1 C7 1.401(4) 3_565 ?
N2 C11 1.484(5) . ?
C1 C2 1.364(5) . ?
C1 C8 1.473(5) . ?
C2 C3 1.397(5) . ?
C2 H2 0.9300 . ?
C3 C4 1.374(5) . ?
C3 H3 0.9300 . ?
C4 C5 1.428(4) . ?
C5 C6 1.376(4) . ?
C5 C15 1.504(4) . ?
C6 C6 1.463(6) 3_565 ?
C6 C7 1.477(4) . ?
C7 N1 1.401(4) 3_565 ?
C8 C9 1.397(5) . ?
C8 C13 1.403(5) . ?
C9 C10 1.396(5) . ?
C9 C14 1.480(5) . ?
C10 C11 1.362(6) . ?
C10 H10 0.98(5) . ?
C11 C12 1.364(6) . ?
C12 C13 1.385(5) . ?
C12 H12 1.05(5) . ?
C13 H13 1.08(4) . ?
C14 H14A 0.9600 . ?
C14 H14B 0.9600 . ?
C14 H14C 0.9600 . ?
C15 C16 1.518(5) . ?
C15 H15A 0.97(3) . ?
C15 H15B 0.94(4) . ?
C16 C17 1.492(6) . ?
C16 H16A 0.9700 . ?
C16 H16B 0.9700 . ?
C17 C18 1.493(9) . ?
C17 H17A 0.9700 . ?
C17 H17B 0.9700 . ?
C18 C19 1.259(9) . ?
C18 H18A 0.9700 . ?
C18 H18B 0.9700 . ?
C20 C19 1.404(10) . ?
C20 C21 1.457(10) . ?
C20 H20A 0.9700 . ?
C20 H20B 0.9700 . ?
C21 H21A 0.9600 . ?
C21 H21B 0.9600 . ?
C21 H21C 0.9600 . ?
C19 H19A 0.9700 . ?
C19 H19B 0.9700 . ?

loop_
_geom_hbond_atom_site_label_D
_geom_hbond_atom_site_label_H
_geom_hbond_atom_site_label_A
_geom_hbond_distance_DH
_geom_hbond_distance_HA
_geom_hbond_distance_DA
_geom_hbond_angle_DHA
_geom_hbond_site_symmetry_A
C12 H12 O2 1.05(5) 2.63(5) 3.425(7) 132(3) 2_445
C12 H12 O2 1.05(5) 2.63(5) 3.425(7) 132(3) 2_445
C12 H12 O2 1.05(5) 2.63(5) 3.425(7) 132(3) 2_445
C12 H12 O2 1.05(5) 2.63(5) 3.425(7) 132(3) 2_445
C12 H12 O2 1.05(5) 2.63(5) 3.425(7) 132(3) 2_445
C12 H12 O2 1.05(5) 2.63(5) 3.425(7) 132(3) 2_445
C12 H12 O2 1.05(5) 2.63(5) 3.425(7) 132(3) 2_445
C12 H12 O2 1.05(5) 2.63(5) 3.425(7) 132(3) 2_445
C2 H2 O2 0.93 2.74 3.623(6) 159.5 2_545
C2 H2 O3 0.93 2.93 3.793(6) 155.5 2_545
C2 H2 N2 0.93 3.06 3.986(5) 177.0 2_545
C12 H12 O2 1.05(5) 2.63(5) 3.425(7) 132(3) 2_445
C12 H12 O2 1.05(5) 2.63(5) 3.425(7) 132(3) 2_445
C12 H12 O2 1.05(5) 2.63(5) 3.425(7) 132(3) 2_445
C12 H12 O2 1.05(5) 2.63(5) 3.425(7) 132(3) 2_445
C12 H12 O2 1.05(5) 2.63(5) 3.425(7) 132(3) 2_445
C12 H12 O2 1.05(5) 2.63(5) 3.425(7) 132(3) 2_445

loop_
_geom_torsion_atom_site_label_1
_geom_torsion_atom_site_label_2
_geom_torsion_atom_site_label_3
_geom_torsion_atom_site_label_4
_geom_torsion
_geom_torsion_site_symmetry_1
_geom_torsion_site_symmetry_2
_geom_torsion_site_symmetry_3
_geom_torsion_site_symmetry_4
_geom_torsion_publ_flag
C4 N1 C1 C2 -1.7(4) . . . . ?
C7 N1 C1 C2 167.2(3) 3_565 . . . ?
C4 N1 C1 C8 173.6(3) . . . . ?
C7 N1 C1 C8 -17.6(5) 3_565 . . . ?
N1 C1 C2 C3 1.6(4) . . . . ?
C8 C1 C2 C3 -173.6(4) . . . . ?
C1 C2 C3 C4 -0.9(5) . . . . ?
C2 C3 C4 N1 -0.1(4) . . . . ?
C2 C3 C4 C5 179.9(4) . . . . ?
C1 N1 C4 C3 1.1(4) . . . . ?
C7 N1 C4 C3 -168.3(3) 3_565 . . . ?
C1 N1 C4 C5 -178.9(3) . . . . ?
C7 N1 C4 C5 11.7(4) 3_565 . . . ?
C3 C4 C5 C6 175.5(4) . . . . ?
N1 C4 C5 C6 -4.5(4) . . . . ?
C3 C4 C5 C15 -1.9(5) . . . . ?
N1 C4 C5 C15 178.1(3) . . . . ?
C4 C5 C6 C6 -1.0(5) . . . 3_565 ?
C15 C5 C6 C6 176.1(3) . . . 3_565 ?
C4 C5 C6 C7 178.9(3) . . . . ?
C15 C5 C6 C7 -4.0(5) . . . . ?
C5 C6 C7 O1 -6.7(5) . . . . ?
C6 C6 C7 O1 173.3(4) 3_565 . . . ?
C5 C6 C7 N1 173.7(3) . . . 3_565 ?
C6 C6 C7 N1 -6.3(5) 3_565 . . 3_565 ?
C2 C1 C8 C9 118.7(4) . . . . ?
N1 C1 C8 C9 -55.6(5) . . . . ?
C2 C1 C8 C13 -56.6(5) . . . . ?
N1 C1 C8 C13 129.1(4) . . . . ?
C13 C8 C9 C10 -2.9(5) . . . . ?
C1 C8 C9 C10 -178.1(3) . . . . ?
C13 C8 C9 C14 174.9(3) . . . . ?
C1 C8 C9 C14 -0.2(5) . . . . ?
C8 C9 C10 C11 -0.3(5) . . . . ?
C14 C9 C10 C11 -178.2(4) . . . . ?
C9 C10 C11 C12 3.3(6) . . . . ?
C9 C10 C11 N2 -177.2(3) . . . . ?
O2 N2 C11 C10 1.9(7) . . . . ?
O3 N2 C11 C10 -178.3(4) . . . . ?
O2 N2 C11 C12 -178.6(6) . . . . ?
O3 N2 C11 C12 1.1(7) . . . . ?
C10 C11 C12 C13 -2.8(7) . . . . ?
N2 C11 C12 C13 177.7(4) . . . . ?
C11 C12 C13 C8 -0.6(6) . . . . ?
C9 C8 C13 C12 3.4(6) . . . . ?
C1 C8 C13 C12 178.9(4) . . . . ?
C6 C5 C15 C16 -77.0(4) . . . . ?
C4 C5 C15 C16 100.2(3) . . . . ?
C5 C15 C16 C17 168.1(4) . . . . ?
C15 C16 C17 C18 -175.5(5) . . . . ?
C16 C17 C18 C19 133.8(13) . . . . ?
C17 C18 C19 C20 178.5(15) . . . . ?
C21 C20 C19 C18 121(2) . . . . ?
